data_7057101
loop_
_publ_author_name
'Huang, Bo'
'Wang, Nan'
'Yang, Kang'
'Ke, Degang'
'Fang, Yajun'
'Hu, Xunliang'
'Wu, Baolin'
'Xiao, Zicheng'
'Wu, Pingfan'
'Wei, Yongge'

_publ_section_title
;
 Stepwise syntheses and supramolecular assemblies of a series of
 polyoxovanadate hybrids with various architectures
;
_journal_issue 8
_journal_name_full 'New Journal of Chemistry'
_journal_page_first 5853
_journal_paper_doi 10.1039/C7NJ04727D
_journal_volume 42
_journal_year 2018
_chemical_formula_moiety 'C32 H36 N2 O25 V6, 2(C16 H36 N)'
_chemical_formula_sum 'C64 H108 N4 O25 V6'
_chemical_formula_weight 1639.18
_space_group_crystal_system monoclinic
_space_group_IT_number 14
_space_group_name_Hall '-P 2yn'
_space_group_name_H-M_alt 'P 1 21/n 1'
_symmetry_space_group_name_Hall '-P 2yn'
_symmetry_space_group_name_H-M 'P 1 21/n 1'
_atom_sites_solution_hydrogens mixed
_audit_creation_date 2017-04-27
_audit_creation_method
;
Olex2 1.2
(compiled 2017.03.28 svn.r3405 for OlexSys, GUI svn.r5335)
;
_audit_update_record
;
2017-05-02 deposited with the CCDC.
2018-02-26 downloaded from the CCDC.
;
_cell_angle_alpha 90
_cell_angle_beta 101.950(2)
_cell_angle_gamma 90
_cell_formula_units_Z 2
_cell_length_a 13.5838(19)
_cell_length_b 17.309(2)
_cell_length_c 16.326(2)
_cell_measurement_reflns_used 2257
_cell_measurement_temperature 273(2)
_cell_measurement_theta_max 18.907
_cell_measurement_theta_min 2.353
_cell_volume 3755.4(8)
_computing_cell_refinement 'SAINT v7.68A (Bruker, 2009)'
_computing_data_reduction 'SAINT v7.68A (Bruker, 2009)'
_computing_molecular_graphics 'Olex2 (Dolomanov et al., 2009)'
_computing_publication_material 'Olex2 (Dolomanov et al., 2009)'
_computing_structure_refinement 'XL (Sheldrick, 2008)'
_diffrn_ambient_temperature 273.15
_diffrn_measured_fraction_theta_full 0.995
_diffrn_measured_fraction_theta_max 0.995
_diffrn_measurement_device_type 'Bruker P4'
_diffrn_measurement_method '\w scans'
_diffrn_radiation_monochromator graphite
_diffrn_radiation_type MoK\a
_diffrn_radiation_wavelength 0.71073
_diffrn_reflns_av_R_equivalents 0.0820
_diffrn_reflns_av_unetI/netI 0.0948
_diffrn_reflns_Laue_measured_fraction_full 0.995
_diffrn_reflns_Laue_measured_fraction_max 0.995
_diffrn_reflns_limit_h_max 16
_diffrn_reflns_limit_h_min -16
_diffrn_reflns_limit_k_max 21
_diffrn_reflns_limit_k_min -18
_diffrn_reflns_limit_l_max 20
_diffrn_reflns_limit_l_min -20
_diffrn_reflns_number 28892
_diffrn_reflns_point_group_measured_fraction_full 0.995
_diffrn_reflns_point_group_measured_fraction_max 0.995
_diffrn_reflns_theta_full 25.242
_diffrn_reflns_theta_max 26.273
_diffrn_reflns_theta_min 1.735
_exptl_absorpt_coefficient_mu 0.793
_exptl_absorpt_correction_T_max 0.7454
_exptl_absorpt_correction_T_min 0.6915
_exptl_absorpt_correction_type multi-scan
_exptl_absorpt_process_details
;
SADABS-2008/1 (Bruker,2008) was used for absorption correction.
wR2(int) was 0.0695 before and 0.0574 after correction.
The Ratio of minimum to maximum transmission is 0.9277.
The \l/2 correction factor is 0.0015.
;
_exptl_crystal_colour orange
_exptl_crystal_density_diffrn 1.450
_exptl_crystal_description block
_exptl_crystal_F_000 1716
_exptl_crystal_size_max 0.32
_exptl_crystal_size_mid 0.27
_exptl_crystal_size_min 0.18
_refine_diff_density_max 0.493
_refine_diff_density_min -0.451
_refine_diff_density_rms 0.078
_refine_ls_extinction_method none
_refine_ls_goodness_of_fit_ref 1.017
_refine_ls_hydrogen_treatment mixed
_refine_ls_matrix_type full
_refine_ls_number_parameters 460
_refine_ls_number_reflns 7549
_refine_ls_number_restraints 12
_refine_ls_restrained_S_all 1.020
_refine_ls_R_factor_all 0.1495
_refine_ls_R_factor_gt 0.0650
_refine_ls_shift/su_max 0.001
_refine_ls_shift/su_mean 0.000
_refine_ls_structure_factor_coef Fsqd
_refine_ls_weighting_details 'w=1/[\s^2^(Fo^2^)+(0.0944P)^2^+2.9775P] where P=(Fo^2^+2Fc^2^)/3'
_refine_ls_weighting_scheme calc
_refine_ls_wR_factor_gt 0.1617
_refine_ls_wR_factor_ref 0.2132
_reflns_Friedel_coverage 0.000
_reflns_number_gt 3733
_reflns_number_total 7549
_reflns_threshold_expression 'I > 2\s(I)'
_cod_data_source_file c7nj04727d2.cif
_cod_data_source_block lbxba
_cod_depositor_comments 'Adding full bibliography for 7057098--7057101.cif.'
_cod_original_cell_volume 3755.4(9)
_cod_database_code 7057101
_shelx_shelxl_version_number 2014/7
_shelx_space_group_comment
;
The symmetry employed for this shelxl refinement is uniquely defined
by the following loop, which should always be used as a source of
symmetry information in preference to the above space-group names.
They are only intended as comments.
;
_olex2_refinement_description
;
1. Fixed Uiso
 At 1.2 times of:
  All C(H) groups, All C(H,H) groups, All N(H) groups
 At 1.5 times of:
  All C(H,H,H) groups
2. Restrained distances
 C1AA-C2AA
 1.33 with sigma of 0.01
3. Rigid bond restraints
 C54, C53, C52, C51
 with sigma for 1-2 distances of 0.01 and sigma for 1-3 distances of 0.01
4. Uiso/Uaniso restraints and constraints
C1AA \\sim C2AA: within 2A with sigma of 0.01 and sigma for terminal atoms of
0.02
5.a Secondary CH2 refined with riding coordinates:
 C4(H4A,H4B), C2(H2A,H2B), C5(H5A,H5B), C14(H14A,H14B), C51(H51A,H51B),
 C41(H41A,H41B), C31(H31A,H31B), C21(H21A,H21B), C22(H22A,H22B), C52(H52A,H52B),
  C42(H42A,H42B), C23(H23A,H23B), C43(H43A,H43B), C32(H32A,H32B), C33(H33A,
 H33B), C53(H53A,H53B)
5.b Aromatic/amide H refined with riding coordinates:
 N13(H13), C11(H11), C8(H8), C9(H9), C10(H10), C1AA(H1AA)
5.c X=CH2 refined with riding coordinates:
 C2AA(H2AA,H2AB)
5.d Idealised Me refined as rotating group:
 C34(H34A,H34B,H34C), C44(H44A,H44B,H44C), C24(H24A,H24B,H24C), C54(H54A,H54B,
 H54C)
;
_olex2_submission_special_instructions 'No special instructions were received'

loop_
_space_group_symop_operation_xyz
'x, y, z'
'-x+1/2, y+1/2, -z+1/2'
'-x, -y, -z'
'x-1/2, -y-1/2, z-1/2'

loop_
_atom_site_label
_atom_site_type_symbol
_atom_site_fract_x
_atom_site_fract_y
_atom_site_fract_z
_atom_site_U_iso_or_equiv
_atom_site_adp_type
_atom_site_occupancy
_atom_site_site_symmetry_order
_atom_site_calc_flag
_atom_site_refinement_flags_posn
_atom_site_refinement_flags_adp
_atom_site_refinement_flags_occupancy
V2 V 0.50308(7) -0.10288(6) 0.91613(6) 0.0500(3) Uani 1 1 d . . .
V3 V 0.38110(7) 0.06246(6) 0.91076(6) 0.0508(3) Uani 1 1 d . . .
O1 O 0.5000 0.0000 1.0000 0.0379(11) Uani 1 2 d S T P
O2 O 0.6072(3) -0.0302(2) 0.8823(2) 0.0439(9) Uani 1 1 d . . .
O3 O 0.5052(3) 0.1020(2) 0.8785(2) 0.0471(9) Uani 1 1 d . . .
O4 O 0.4074(3) -0.0318(2) 0.8436(2) 0.0494(9) Uani 1 1 d . . .
O5 O 0.3003(2) -0.0008(2) 0.9599(2) 0.0504(10) Uani 1 1 d . . .
O6 O 0.6034(3) -0.1317(2) 1.0053(2) 0.0529(10) Uani 1 1 d . . .
O7 O 0.4023(3) -0.1331(2) 0.9649(2) 0.0540(10) Uani 1 1 d . . .
C4 C 0.5085(4) 0.1051(4) 0.7909(3) 0.0540(15) Uani 1 1 d . . .
H4A H 0.5679 0.1335 0.7842 0.065 Uiso 1 1 calc R . .
H4B H 0.4499 0.1329 0.7610 0.065 Uiso 1 1 calc R . .
O8 O 0.7102(3) 0.1029(2) 0.9201(2) 0.0613(11) Uani 1 1 d . . .
O9 O 0.5063(3) -0.1678(2) 0.8464(3) 0.0675(12) Uani 1 1 d . . .
O10 O 0.3028(3) 0.1029(3) 0.8368(3) 0.0668(12) Uani 1 1 d . . .
O11 O 0.4245(3) 0.0665(3) 0.6143(2) 0.0686(12) Uani 1 1 d . . .
O12 O 0.4968(4) 0.0861(3) 0.5043(3) 0.0812(15) Uani 1 1 d . . .
C3 C 0.6023(5) -0.0178(4) 0.7966(4) 0.0522(15) Uani 1 1 d . . .
O13 O 0.4317(4) 0.2349(3) 0.5821(3) 0.0903(16) Uani 1 1 d . . .
C2 C 0.4154(5) -0.0199(4) 0.7586(3) 0.0578(16) Uani 1 1 d . . .
H2A H 0.3566 0.0079 0.7292 0.069 Uiso 1 1 calc R . .
H2B H 0.4170 -0.0696 0.7314 0.069 Uiso 1 1 calc R . .
N13 N 0.2891(4) 0.2938(3) 0.5985(4) 0.0761(16) Uani 1 1 d . . .
H13 H 0.2245 0.2917 0.5886 0.091 Uiso 1 1 calc R . .
C7 C 0.3236(5) 0.1138(4) 0.4918(4) 0.0584(16) Uani 1 1 d . . .
C12 C 0.2793(5) 0.1839(4) 0.5058(4) 0.0609(17) Uani 1 1 d . . .
C5 C 0.5187(5) 0.0351(4) 0.6616(3) 0.0637(18) Uani 1 1 d . . .
H5A H 0.5738 0.0696 0.6576 0.076 Uiso 1 1 calc R . .
H5B H 0.5319 -0.0147 0.6387 0.076 Uiso 1 1 calc R . .
C6 C 0.4235(5) 0.0901(4) 0.5362(4) 0.0659(18) Uani 1 1 d . . .
C1 C 0.3391(5) 0.2400(4) 0.5651(4) 0.0657(18) Uani 1 1 d . . .
C0AA C 0.5107(4) 0.0260(4) 0.7528(3) 0.0521(15) Uani 1 1 d . . .
C11 C 0.1803(5) 0.2003(4) 0.4615(5) 0.074(2) Uani 1 1 d . . .
H11 H 0.1496 0.2467 0.4706 0.089 Uiso 1 1 calc R . .
C8 C 0.2707(6) 0.0625(5) 0.4343(4) 0.075(2) Uani 1 1 d . . .
H8 H 0.3010 0.0163 0.4240 0.089 Uiso 1 1 calc R . .
C14 C 0.3396(7) 0.3561(5) 0.6509(6) 0.100(3) Uani 1 1 d . . .
H14A H 0.4046 0.3643 0.6366 0.120 Uiso 1 1 calc R . .
H14B H 0.3007 0.4029 0.6363 0.120 Uiso 1 1 calc R . .
C9 C 0.1726(7) 0.0783(5) 0.3911(5) 0.092(2) Uani 1 1 d . . .
H9 H 0.1367 0.0428 0.3536 0.110 Uiso 1 1 calc R . .
C10 C 0.1308(6) 0.1483(5) 0.4060(5) 0.089(2) Uani 1 1 d . . .
H10 H 0.0662 0.1602 0.3768 0.106 Uiso 1 1 calc R . .
N2 N 0.0559(3) 0.1916(3) 0.8782(3) 0.0524(12) Uani 1 1 d . . .
C51 C -0.0577(4) 0.1862(4) 0.8600(4) 0.0632(17) Uani 1 1 d . U .
H51A H -0.0765 0.1359 0.8354 0.076 Uiso 1 1 calc R . .
H51B H -0.0795 0.1882 0.9129 0.076 Uiso 1 1 calc R . .
C41 C 0.0984(5) 0.1226(4) 0.9322(4) 0.0651(17) Uani 1 1 d . . .
H41A H 0.0748 0.0757 0.9019 0.078 Uiso 1 1 calc R . .
H41B H 0.1712 0.1236 0.9398 0.078 Uiso 1 1 calc R . .
C31 C 0.0891(5) 0.2679(4) 0.9204(4) 0.0719(19) Uani 1 1 d . . .
H31A H 0.0541 0.2754 0.9658 0.086 Uiso 1 1 calc R . .
H31B H 0.0685 0.3091 0.8802 0.086 Uiso 1 1 calc R . .
C21 C 0.0941(5) 0.1880(4) 0.7977(4) 0.0610(17) Uani 1 1 d . . .
H21A H 0.0704 0.2338 0.7653 0.073 Uiso 1 1 calc R . .
H21B H 0.1669 0.1910 0.8119 0.073 Uiso 1 1 calc R . .
C22 C 0.0661(5) 0.1193(4) 0.7422(4) 0.0717(19) Uani 1 1 d . . .
H22A H -0.0065 0.1164 0.7248 0.086 Uiso 1 1 calc R . .
H22B H 0.0892 0.0726 0.7731 0.086 Uiso 1 1 calc R . .
C52 C -0.1147(5) 0.2455(5) 0.8040(4) 0.083(2) Uani 1 1 d . U .
H52A H -0.0798 0.2568 0.7592 0.100 Uiso 1 1 calc R . .
H52B H -0.1172 0.2928 0.8355 0.100 Uiso 1 1 calc R . .
C42 C 0.0721(5) 0.1185(4) 1.0167(4) 0.0706(19) Uani 1 1 d . . .
H42A H 0.0868 0.1678 1.0447 0.085 Uiso 1 1 calc R . .
H42B H 0.0005 0.1089 1.0099 0.085 Uiso 1 1 calc R . .
C23 C 0.1125(6) 0.1243(5) 0.6654(4) 0.078(2) Uani 1 1 d . . .
H23A H 0.0810 0.1663 0.6303 0.094 Uiso 1 1 calc R . .
H23B H 0.1835 0.1364 0.6832 0.094 Uiso 1 1 calc R . .
C43 C 0.1290(5) 0.0566(4) 1.0695(4) 0.0721(19) Uani 1 1 d . . .
H43A H 0.2002 0.0682 1.0782 0.086 Uiso 1 1 calc R . .
H43B H 0.1178 0.0082 1.0390 0.086 Uiso 1 1 calc R . .
C32 C 0.2012(6) 0.2755(5) 0.9550(5) 0.095(2) Uani 1 1 d . . .
H32A H 0.2211 0.2372 0.9987 0.114 Uiso 1 1 calc R . .
H32B H 0.2368 0.2641 0.9107 0.114 Uiso 1 1 calc R . .
C34 C 0.3419(8) 0.3594(7) 1.0265(8) 0.147(4) Uani 1 1 d . . .
H34A H 0.3794 0.3587 0.9827 0.220 Uiso 1 1 calc GR . .
H34B H 0.3631 0.3172 1.0642 0.220 Uiso 1 1 calc GR . .
H34C H 0.3535 0.4073 1.0566 0.220 Uiso 1 1 calc GR . .
C44 C 0.1019(6) 0.0458(5) 1.1528(5) 0.093(2) Uani 1 1 d . . .
H44A H 0.0305 0.0388 1.1454 0.140 Uiso 1 1 calc GR . .
H44B H 0.1221 0.0905 1.1869 0.140 Uiso 1 1 calc GR . .
H44C H 0.1358 0.0010 1.1797 0.140 Uiso 1 1 calc GR . .
C33 C 0.2317(7) 0.3514(5) 0.9890(7) 0.124(4) Uani 1 1 d . . .
H33A H 0.1939 0.3634 1.0317 0.149 Uiso 1 1 calc R . .
H33B H 0.2137 0.3893 0.9447 0.149 Uiso 1 1 calc R . .
C24 C 0.1021(7) 0.0521(6) 0.6150(5) 0.109(3) Uani 1 1 d . . .
H24A H 0.1366 0.0580 0.5696 0.163 Uiso 1 1 calc GR . .
H24B H 0.0321 0.0421 0.5929 0.163 Uiso 1 1 calc GR . .
H24C H 0.1308 0.0098 0.6498 0.163 Uiso 1 1 calc GR . .
V1 V 0.62743(7) 0.06097(6) 0.95978(6) 0.0480(3) Uani 1 1 d . . .
C53 C -0.2212(6) 0.2195(7) 0.7665(6) 0.136(4) Uani 1 1 d . U .
H53A H -0.2170 0.1698 0.7400 0.163 Uiso 1 1 calc R . .
H53B H -0.2555 0.2111 0.8123 0.163 Uiso 1 1 calc R . .
C54 C -0.2808(8) 0.2667(9) 0.7093(7) 0.179(6) Uani 1 1 d . U .
H54A H -0.2941 0.3137 0.7362 0.269 Uiso 1 1 calc GR . .
H54B H -0.3431 0.2409 0.6868 0.269 Uiso 1 1 calc GR . .
H54C H -0.2468 0.2784 0.6647 0.269 Uiso 1 1 calc GR . .
C1AA C 0.3549(11) 0.3466(8) 0.7370(9) 0.164(5) Uani 1 1 d D U .
H1AA H 0.3585 0.3929 0.7664 0.197 Uiso 1 1 calc R . .
C2AA C 0.3650(10) 0.2866(8) 0.7840(9) 0.181(5) Uani 1 1 d D U .
H2AA H 0.3625 0.2376 0.7603 0.217 Uiso 1 1 calc R . .
H2AB H 0.3749 0.2921 0.8418 0.217 Uiso 1 1 calc R . .
H3A H 0.602(3) -0.066(3) 0.770(3) 0.026(12) Uiso 1 1 d . . .
H3B H 0.660(5) 0.007(3) 0.787(4) 0.063(18) Uiso 1 1 d . . .

loop_
_atom_site_aniso_label
_atom_site_aniso_U_11
_atom_site_aniso_U_22
_atom_site_aniso_U_33
_atom_site_aniso_U_23
_atom_site_aniso_U_13
_atom_site_aniso_U_12
V2 0.0646(7) 0.0395(6) 0.0501(6) -0.0092(5) 0.0213(5) -0.0004(5)
V3 0.0470(6) 0.0620(7) 0.0457(6) 0.0051(5) 0.0149(4) 0.0159(5)
O1 0.030(2) 0.043(3) 0.043(3) -0.004(2) 0.014(2) 0.004(2)
O2 0.048(2) 0.050(2) 0.036(2) -0.0017(18) 0.0162(17) 0.0072(17)
O3 0.057(2) 0.047(2) 0.040(2) 0.0048(18) 0.0158(18) 0.0094(18)
O4 0.042(2) 0.066(3) 0.044(2) -0.0076(19) 0.0182(17) -0.0002(18)
O5 0.036(2) 0.071(3) 0.046(2) -0.001(2) 0.0134(17) 0.0016(18)
O6 0.063(2) 0.042(2) 0.057(2) 0.0004(19) 0.020(2) 0.0174(18)
O7 0.069(3) 0.046(2) 0.050(2) -0.0084(19) 0.017(2) -0.0123(19)
C4 0.055(3) 0.064(4) 0.045(3) 0.012(3) 0.014(3) 0.008(3)
O8 0.063(3) 0.064(3) 0.059(3) -0.002(2) 0.017(2) -0.013(2)
O9 0.087(3) 0.057(3) 0.066(3) -0.021(2) 0.032(2) -0.003(2)
O10 0.056(2) 0.089(3) 0.056(3) 0.016(2) 0.015(2) 0.025(2)
O11 0.069(3) 0.100(4) 0.040(2) 0.009(2) 0.019(2) 0.010(2)
O12 0.080(3) 0.104(4) 0.070(3) 0.019(3) 0.041(3) 0.018(3)
C3 0.047(4) 0.057(4) 0.057(4) -0.007(3) 0.024(3) 0.002(3)
O13 0.054(3) 0.102(4) 0.114(4) -0.016(3) 0.016(3) -0.001(3)
C2 0.065(4) 0.072(4) 0.035(3) -0.009(3) 0.008(3) -0.003(3)
N13 0.074(4) 0.076(4) 0.074(4) -0.007(3) 0.007(3) 0.011(3)
C7 0.072(4) 0.065(4) 0.042(3) 0.009(3) 0.020(3) 0.007(3)
C12 0.067(4) 0.068(4) 0.049(4) 0.007(3) 0.015(3) 0.003(3)
C5 0.064(4) 0.092(5) 0.038(3) 0.013(3) 0.017(3) 0.018(4)
C6 0.078(5) 0.069(5) 0.059(4) 0.005(3) 0.034(4) 0.012(4)
C1 0.066(5) 0.064(5) 0.070(5) 0.002(4) 0.020(4) -0.004(4)
C0AA 0.051(3) 0.066(4) 0.043(3) -0.005(3) 0.019(3) 0.006(3)
C11 0.062(4) 0.084(5) 0.072(5) 0.011(4) 0.003(4) 0.011(4)
C8 0.087(5) 0.091(6) 0.048(4) -0.012(4) 0.019(4) -0.006(4)
C14 0.110(7) 0.095(7) 0.089(6) -0.013(6) 0.005(5) 0.000(5)
C9 0.105(6) 0.091(6) 0.071(5) -0.019(5) 0.001(5) -0.018(5)
C10 0.080(5) 0.102(7) 0.074(5) 0.007(5) -0.005(4) -0.005(5)
N2 0.051(3) 0.057(3) 0.052(3) 0.006(3) 0.016(2) 0.011(2)
C51 0.058(4) 0.072(4) 0.063(4) 0.013(3) 0.021(3) 0.007(3)
C41 0.063(4) 0.069(5) 0.065(4) 0.011(4) 0.019(3) 0.010(3)
C31 0.069(4) 0.072(5) 0.078(5) 0.002(4) 0.023(4) 0.006(4)
C21 0.060(4) 0.069(4) 0.055(4) 0.011(3) 0.014(3) 0.007(3)
C22 0.081(5) 0.088(5) 0.045(4) 0.002(4) 0.010(3) 0.004(4)
C52 0.061(4) 0.118(6) 0.077(5) 0.035(4) 0.029(3) 0.018(4)
C42 0.088(5) 0.075(5) 0.052(4) 0.012(3) 0.022(4) 0.016(4)
C23 0.078(5) 0.106(6) 0.056(4) 0.002(4) 0.024(4) 0.001(4)
C43 0.069(4) 0.088(5) 0.061(4) 0.016(4) 0.017(3) 0.023(4)
C32 0.077(5) 0.103(7) 0.101(6) -0.025(5) 0.010(4) -0.008(5)
C34 0.108(8) 0.141(9) 0.194(12) -0.052(9) 0.039(8) -0.030(7)
C44 0.098(6) 0.113(7) 0.072(5) 0.026(5) 0.027(4) 0.012(5)
C33 0.092(7) 0.100(7) 0.163(10) -0.030(7) -0.015(6) -0.004(5)
C24 0.112(7) 0.146(9) 0.077(6) -0.015(6) 0.040(5) -0.004(6)
V1 0.0481(6) 0.0508(6) 0.0476(6) -0.0048(5) 0.0157(4) -0.0066(4)
C53 0.048(4) 0.213(11) 0.148(9) 0.104(8) 0.026(4) 0.015(5)
C54 0.091(7) 0.282(16) 0.155(11) 0.094(11) 0.003(6) 0.018(8)
C1AA 0.194(11) 0.155(12) 0.144(12) -0.005(9) 0.037(10) -0.032(10)
C2AA 0.195(11) 0.198(14) 0.183(12) -0.027(11) 0.113(10) -0.044(11)

loop_
_atom_type_symbol
_atom_type_description
_atom_type_scat_dispersion_real
_atom_type_scat_dispersion_imag
_atom_type_scat_source
C C 0.0033 0.0016 'International Tables Vol C Tables 4.2.6.8 and 6.1.1.4'
H H 0.0000 0.0000 'International Tables Vol C Tables 4.2.6.8 and 6.1.1.4'
N N 0.0061 0.0033 'International Tables Vol C Tables 4.2.6.8 and 6.1.1.4'
O O 0.0106 0.0060 'International Tables Vol C Tables 4.2.6.8 and 6.1.1.4'
V V 0.3005 0.5294 'International Tables Vol C Tables 4.2.6.8 and 6.1.1.4'

loop_
_geom_angle_atom_site_label_1
_geom_angle_atom_site_label_2
_geom_angle_atom_site_label_3
_geom_angle
_geom_angle_site_symmetry_1
_geom_angle_site_symmetry_3
V3 V2 V1 65.41(3) 3_657 3_657
O1 V2 V3 47.08(3) . 3_657
O1 V2 V1 47.15(2) . 3_657
O2 V2 V3 81.67(10) . 3_657
O2 V2 O1 77.25(10) . .
O2 V2 V1 124.17(10) . 3_657
O4 V2 V3 124.25(11) . 3_657
O4 V2 O1 77.35(11) . .
O4 V2 O2 82.08(14) . .
O4 V2 V1 81.39(10) . 3_657
O6 V2 V3 33.62(11) . 3_657
O6 V2 O1 80.67(11) . .
O6 V2 O2 86.60(16) . .
O6 V2 O4 157.01(17) . .
O6 V2 V1 88.63(11) . 3_657
O7 V2 V3 87.11(13) . 3_657
O7 V2 O1 81.31(12) . .
O7 V2 O2 158.08(16) . .
O7 V2 O4 88.87(17) . .
O7 V2 O6 94.44(18) . .
O7 V2 V1 34.16(12) . 3_657
O9 V2 V3 137.76(17) . 3_657
O9 V2 O1 172.13(17) . .
O9 V2 O2 96.73(18) . .
O9 V2 O4 96.9(2) . .
O9 V2 O6 104.2(2) . .
O9 V2 O7 104.2(2) . .
O9 V2 V1 138.02(16) . 3_657
V2 V3 V1 66.26(3) 3_657 3_657
O1 V3 V2 48.00(3) . 3_657
O1 V3 V1 47.55(3) . 3_657
O3 V3 V2 82.09(11) . 3_657
O3 V3 O1 78.46(10) . .
O3 V3 O4 83.12(14) . .
O3 V3 V1 125.83(11) . 3_657
O4 V3 V2 125.03(11) . 3_657
O4 V3 O1 77.21(11) . .
O4 V3 V1 81.21(11) . 3_657
O5 V3 V2 88.41(12) . 3_657
O5 V3 O1 81.00(12) . .
O5 V3 O3 158.69(16) . .
O5 V3 O4 86.88(15) . .
O5 V3 V1 33.45(11) . 3_657
O6 V3 V2 34.56(12) 3_657 3_657
O6 V3 O1 82.52(12) 3_657 .
O6 V3 O3 90.04(16) 3_657 .
O6 V3 O4 159.52(16) 3_657 .
O6 V3 O5 92.88(17) 3_657 .
O6 V3 V1 87.34(12) 3_657 3_657
O10 V3 V2 137.99(17) . 3_657
O10 V3 O1 172.17(15) . .
O10 V3 O3 96.73(19) . .
O10 V3 O4 96.18(19) . .
O10 V3 O5 103.0(2) . .
O10 V3 O6 103.8(2) . 3_657
O10 V3 V1 136.28(17) . 3_657
V2 O1 V2 180.00(5) . 3_657
V3 O1 V2 95.09(4) 3_657 3_657
V3 O1 V2 84.91(4) . 3_657
V3 O1 V2 95.09(4) . .
V3 O1 V2 84.91(4) 3_657 .
V3 O1 V3 180.00(5) . 3_657
V3 O1 V1 94.56(4) 3_657 3_657
V3 O1 V1 85.44(4) 3_657 .
V3 O1 V1 94.57(4) . .
V3 O1 V1 85.43(4) . 3_657
V1 O1 V2 85.32(4) 3_657 .
V1 O1 V2 94.68(4) . .
V1 O1 V2 85.32(4) . 3_657
V1 O1 V2 94.68(4) 3_657 3_657
V1 O1 V1 180.00(3) 3_657 .
C3 O2 V2 118.0(4) . .
C3 O2 V1 118.7(4) . .
V1 O2 V2 108.96(15) . .
V3 O3 V1 109.30(16) . .
C4 O3 V3 118.6(3) . .
C4 O3 V1 118.2(3) . .
V2 O4 V3 109.87(17) . .
C2 O4 V2 119.6(3) . .
C2 O4 V3 117.7(4) . .
V1 O5 V3 112.06(18) 3_657 .
V3 O6 V2 111.82(18) 3_657 .
V2 O7 V1 112.86(19) . 3_657
O3 C4 C0AA 112.5(5) . .
C6 O11 C5 117.0(5) . .
O2 C3 C0AA 114.4(5) . .
O4 C2 C0AA 111.6(5) . .
C1 N13 C14 122.7(7) . .
C12 C7 C6 123.5(6) . .
C8 C7 C12 119.3(6) . .
C8 C7 C6 117.2(6) . .
C7 C12 C1 118.6(6) . .
C7 C12 C11 119.2(6) . .
C11 C12 C1 122.2(6) . .
O11 C5 C0AA 108.9(4) . .
O11 C6 C7 112.6(5) . .
O12 C6 O11 122.9(6) . .
O12 C6 C7 124.2(6) . .
O13 C1 N13 122.6(7) . .
O13 C1 C12 119.5(6) . .
N13 C1 C12 117.8(6) . .
C4 C0AA C2 110.8(5) . .
C4 C0AA C5 108.7(5) . .
C3 C0AA C4 110.3(5) . .
C3 C0AA C2 109.5(5) . .
C3 C0AA C5 107.3(5) . .
C5 C0AA C2 110.1(5) . .
C10 C11 C12 119.7(7) . .
C7 C8 C9 121.6(7) . .
C1AA C14 N13 117.5(9) . .
C10 C9 C8 117.8(7) . .
C11 C10 C9 122.4(8) . .
C51 N2 C41 108.3(4) . .
C51 N2 C31 109.9(5) . .
C31 N2 C41 112.3(5) . .
C21 N2 C51 110.2(5) . .
C21 N2 C41 108.2(4) . .
C21 N2 C31 107.9(5) . .
C52 C51 N2 117.4(5) . .
C42 C41 N2 115.8(5) . .
N2 C31 C32 115.3(6) . .
C22 C21 N2 118.0(5) . .
C21 C22 C23 111.0(6) . .
C51 C52 C53 112.1(7) . .
C43 C42 C41 111.9(5) . .
C24 C23 C22 113.7(7) . .
C42 C43 C44 115.0(6) . .
C33 C32 C31 113.9(7) . .
C32 C33 C34 114.9(8) . .
V3 V1 V2 65.87(3) 3_657 3_657
O1 V1 V2 47.52(3) . 3_657
O1 V1 V3 47.01(3) . 3_657
O2 V1 V2 125.79(10) . 3_657
O2 V1 V3 82.24(10) . 3_657
O2 V1 O1 78.50(10) . .
O2 V1 O3 82.87(15) . .
O3 V1 V2 80.86(10) . 3_657
O3 V1 V3 124.06(11) . 3_657
O3 V1 O1 77.22(10) . .
O5 V1 V2 87.60(11) 3_657 3_657
O5 V1 V3 34.48(11) 3_657 3_657
O5 V1 O1 81.49(11) 3_657 .
O5 V1 O2 89.26(16) 3_657 .
O5 V1 O3 158.37(16) 3_657 .
O5 V1 O7 93.87(17) 3_657 3_657
O7 V1 V2 32.97(11) 3_657 3_657
O7 V1 V3 88.10(12) 3_657 3_657
O7 V1 O1 80.49(12) 3_657 .
O7 V1 O2 158.05(16) 3_657 .
O7 V1 O3 86.37(16) 3_657 .
O8 V1 V2 136.30(16) . 3_657
O8 V1 V3 137.92(16) . 3_657
O8 V1 O1 173.11(15) . .
O8 V1 O2 96.85(18) . .
O8 V1 O3 97.26(19) . .
O8 V1 O5 103.68(19) . 3_657
O8 V1 O7 103.47(19) . 3_657
C54 C53 C52 118.5(9) . .
C2AA C1AA C14 132.7(15) . .

loop_
_geom_bond_atom_site_label_1
_geom_bond_atom_site_label_2
_geom_bond_distance
_geom_bond_site_symmetry_2
V2 V3 3.0185(15) 3_657
V2 O1 2.2521(9) .
V2 O2 2.052(4) .
V2 O4 1.992(4) .
V2 O6 1.844(4) .
V2 O7 1.798(4) .
V2 O9 1.606(4) .
V2 V1 3.0432(13) 3_657
V3 V2 3.0184(15) 3_657
V3 O1 2.2193(10) .
V3 O3 1.988(4) .
V3 O4 2.038(4) .
V3 O5 1.847(4) .
V3 O6 1.800(4) 3_657
V3 O10 1.596(4) .
V3 V1 3.0242(14) 3_657
O1 V2 2.2521(9) 3_657
O1 V3 2.2193(10) 3_657
O1 V1 2.2387(9) .
O1 V1 2.2386(9) 3_657
O2 C3 1.404(7) .
O2 V1 2.005(4) .
O3 C4 1.442(6) .
O3 V1 2.027(4) .
O4 C2 1.429(6) .
O5 V1 1.799(4) 3_657
O6 V3 1.800(4) 3_657
O7 V1 1.855(4) 3_657
C4 C0AA 1.506(8) .
O8 V1 1.585(4) .
O11 C5 1.455(7) .
O11 C6 1.337(7) .
O12 C6 1.217(7) .
C3 C0AA 1.506(8) .
O13 C1 1.234(7) .
C2 C0AA 1.539(8) .
N13 C1 1.333(8) .
N13 C14 1.456(9) .
C7 C12 1.394(9) .
C7 C6 1.459(9) .
C7 C8 1.381(9) .
C12 C1 1.488(9) .
C12 C11 1.417(9) .
C5 C0AA 1.524(7) .
C11 C10 1.354(10) .
C8 C9 1.400(10) .
C14 C1AA 1.388(14) .
C9 C10 1.381(11) .
N2 C51 1.513(7) .
N2 C41 1.525(7) .
N2 C31 1.514(8) .
N2 C21 1.512(7) .
C51 C52 1.482(8) .
C41 C42 1.496(8) .
C31 C32 1.515(10) .
C21 C22 1.496(9) .
C22 C23 1.517(8) .
C52 C53 1.517(11) .
C42 C43 1.488(8) .
C23 C24 1.486(10) .
C43 C44 1.493(9) .
C32 C33 1.453(11) .
C34 C33 1.502(12) .
V1 V2 3.0432(13) 3_657
V1 V3 3.0243(14) 3_657
V1 O5 1.799(4) 3_657
V1 O7 1.855(4) 3_657
C53 C54 1.371(12) .
C1AA C2AA 1.281(9) .
